data_4349265
loop_
_publ_author_name
'Ghosh, Prabir'
'Banerjee, Soumyodip'
'Lahiri, Goutam Kumar'

_publ_section_title
;
 Ruthenium Derivatives of in Situ Generated Redox-Active
 1,2-Dinitrosobenzene and 2-Nitrosoanilido. Diverse Structural and
 Electronic Forms.
;
_journal_issue 24
_journal_name_full 'Inorganic chemistry'
_journal_page_first 12832
_journal_page_last 12843
_journal_paper_doi 10.1021/acs.inorgchem.6b02197
_journal_volume 55
_journal_year 2016
_chemical_formula_sum 'C34 H26 Cl5 N8 O7 Ru'
_chemical_formula_weight 936.95
_space_group_crystal_system monoclinic
_space_group_IT_number 14
_space_group_name_Hall '-P 2yn'
_space_group_name_H-M_alt 'P 1 21/n 1'
_atom_sites_solution_hydrogens mixed
_audit_creation_method SHELXL-2016/4
_cell_angle_alpha 90
_cell_angle_beta 96.489(3)
_cell_angle_gamma 90
_cell_formula_units_Z 4
_cell_length_a 10.4299(3)
_cell_length_b 13.0194(3)
_cell_length_c 27.5903(10)
_cell_measurement_reflns_used 4720
_cell_measurement_temperature 150(2)
_cell_measurement_theta_max 29.155
_cell_measurement_theta_min 1.732
_cell_volume 3722.51(19)
_computing_structure_refinement 'SHELXL-2016/4 (Sheldrick, 2016)'
_diffrn_ambient_temperature 150(2)
_diffrn_measured_fraction_theta_full 0.999
_diffrn_measured_fraction_theta_max 0.999
_diffrn_measurement_device_type 'Rigaku Saturn724'
_diffrn_measurement_method \w
_diffrn_radiation_type MoK\a
_diffrn_radiation_wavelength 0.71073
_diffrn_reflns_av_R_equivalents 0.0750
_diffrn_reflns_av_unetI/netI 0.0547
_diffrn_reflns_Laue_measured_fraction_full 0.999
_diffrn_reflns_Laue_measured_fraction_max 0.999
_diffrn_reflns_limit_h_max 12
_diffrn_reflns_limit_h_min -12
_diffrn_reflns_limit_k_max 15
_diffrn_reflns_limit_k_min -15
_diffrn_reflns_limit_l_max 25
_diffrn_reflns_limit_l_min -32
_diffrn_reflns_number 32526
_diffrn_reflns_point_group_measured_fraction_full 0.999
_diffrn_reflns_point_group_measured_fraction_max 0.999
_diffrn_reflns_theta_full 24.999
_diffrn_reflns_theta_max 24.999
_diffrn_reflns_theta_min 1.732
_exptl_absorpt_coefficient_mu 0.840
_exptl_absorpt_correction_T_max 0.4215
_exptl_absorpt_correction_T_min 0.4215
_exptl_absorpt_correction_type numerical
_exptl_absorpt_process_details 'NUMABS (Rigaku, 1999)'
_exptl_crystal_colour brown
_exptl_crystal_density_diffrn 1.672
_exptl_crystal_density_method 'not measured'
_exptl_crystal_description block
_exptl_crystal_F_000 1884
_exptl_crystal_size_max 0.212
_exptl_crystal_size_mid 0.185
_exptl_crystal_size_min 0.147
_refine_diff_density_max 0.780
_refine_diff_density_min -0.613
_refine_diff_density_rms 0.112
_refine_ls_extinction_method none
_refine_ls_goodness_of_fit_ref 0.995
_refine_ls_hydrogen_treatment constr
_refine_ls_matrix_type full
_refine_ls_number_parameters 499
_refine_ls_number_reflns 6563
_refine_ls_number_restraints 42
_refine_ls_restrained_S_all 1.024
_refine_ls_R_factor_all 0.0628
_refine_ls_R_factor_gt 0.0500
_refine_ls_shift/su_max 0.001
_refine_ls_shift/su_mean 0.000
_refine_ls_structure_factor_coef Fsqd
_refine_ls_weighting_details 'w=1/[\s^2^(Fo^2^)+(0.0650P)^2^+8.4241P] where P=(Fo^2^+2Fc^2^)/3'
_refine_ls_weighting_scheme calc
_refine_ls_wR_factor_gt 0.1182
_refine_ls_wR_factor_ref 0.1280
_reflns_Friedel_coverage 0.000
_reflns_number_gt 5532
_reflns_number_total 6563
_reflns_threshold_expression 'I > 2\s(I)'
_cod_data_source_file ic6b02197_si_005.cif
_cod_data_source_block 3bClO4
_cod_original_cell_volume 3722.5(2)
_cod_original_sg_symbol_H-M 'P 21/n'
_cod_database_code 4349265
_shelx_shelxl_version_number 2016/4
_shelx_space_group_comment
;
The symmetry employed for this shelxl refinement is uniquely defined
by the following loop, which should always be used as a source of
symmetry information in preference to the above space-group names.
They are only intended as comments.
;

loop_
_space_group_symop_operation_xyz
'x, y, z'
'-x+1/2, y+1/2, -z+1/2'
'-x, -y, -z'
'x-1/2, -y-1/2, z-1/2'

loop_
_atom_site_label
_atom_site_type_symbol
_atom_site_fract_x
_atom_site_fract_y
_atom_site_fract_z
_atom_site_U_iso_or_equiv
_atom_site_adp_type
_atom_site_occupancy
_atom_site_site_symmetry_order
_atom_site_calc_flag
_atom_site_refinement_flags_posn
_atom_site_refinement_flags_adp
RU1 Ru 0.70453(3) 0.73648(2) 0.56062(2) 0.01732(12) Uani 1 1 d . .
CL3 Cl 0.66056(11) 0.39195(8) 0.51807(5) 0.0331(3) Uani 1 1 d . .
CL4 Cl 1.05260(10) 0.66215(9) 0.56019(5) 0.0321(3) Uani 1 1 d . .
CL2 Cl 0.90090(11) 0.79791(9) 0.45832(4) 0.0288(3) Uani 1 1 d . .
CL1 Cl 0.81658(11) 1.07646(8) 0.59827(4) 0.0301(3) Uani 1 1 d . .
O1 O 0.5862(3) 0.9365(2) 0.57693(12) 0.0303(7) Uani 1 1 d . .
O2 O 0.5739(3) 0.5473(2) 0.58609(12) 0.0329(8) Uani 1 1 d . .
N1 N 0.5879(3) 0.8407(3) 0.58595(13) 0.0211(8) Uani 1 1 d . .
N2 N 0.5730(3) 0.6440(3) 0.58550(13) 0.0210(8) Uani 1 1 d . .
N6 N 0.7780(3) 0.6120(3) 0.52510(13) 0.0194(8) Uani 1 1 d . .
N7 N 0.7342(3) 0.5936(3) 0.48081(13) 0.0218(8) Uani 1 1 d . .
N8 N 0.6209(3) 0.7478(3) 0.48998(13) 0.0195(8) Uani 1 1 d . .
N5 N 0.8405(3) 0.8540(3) 0.55909(13) 0.0190(8) Uani 1 1 d . .
N4 N 0.9169(3) 0.8716(3) 0.59756(13) 0.0213(8) Uani 1 1 d . .
N3 N 0.8182(3) 0.7239(3) 0.62632(13) 0.0203(8) Uani 1 1 d . .
C1 C 0.4951(4) 0.8015(3) 0.61276(15) 0.0215(9) Uani 1 1 d . .
C2 C 0.4162(4) 0.8605(4) 0.63951(16) 0.0286(10) Uani 1 1 d . .
H2 H 0.420428 0.933395 0.639173 0.034 Uiso 1 1 calc R U
C3 C 0.3321(4) 0.8103(4) 0.66637(17) 0.0351(12) Uani 1 1 d . .
H3 H 0.280466 0.848977 0.685981 0.042 Uiso 1 1 calc R U
C4 C 0.3213(4) 0.7021(4) 0.66528(18) 0.0342(12) Uani 1 1 d . .
H4 H 0.259865 0.669368 0.683011 0.041 Uiso 1 1 calc R U
C5 C 0.3982(4) 0.6437(4) 0.63904(17) 0.0302(11) Uani 1 1 d . .
H5 H 0.391439 0.570938 0.638615 0.036 Uiso 1 1 calc R U
C6 C 0.4875(4) 0.6944(3) 0.61268(15) 0.0214(9) Uani 1 1 d . .
C18 C 0.8526(4) 0.5297(3) 0.54830(16) 0.0212(9) Uani 1 1 d . .
C19 C 0.8020(4) 0.4310(3) 0.55185(17) 0.0262(10) Uani 1 1 d . .
C20 C 0.8671(5) 0.3588(4) 0.58275(18) 0.0329(11) Uani 1 1 d . .
H20 H 0.830388 0.292905 0.586457 0.039 Uiso 1 1 calc R U
C21 C 0.9862(5) 0.3835(4) 0.60820(18) 0.0361(12) Uani 1 1 d . .
H21 H 1.028382 0.335348 0.630459 0.043 Uiso 1 1 calc R U
C22 C 1.0428(4) 0.4764(4) 0.60144(17) 0.0314(11) Uani 1 1 d . .
H22 H 1.126696 0.491325 0.616991 0.038 Uiso 1 1 calc R U
C23 C 0.9759(4) 0.5479(3) 0.57166(17) 0.0259(10) Uani 1 1 d . .
C28 C 0.5503(4) 0.8264(3) 0.46927(16) 0.0229(10) Uani 1 1 d . .
H28 H 0.527513 0.881377 0.489263 0.027 Uiso 1 1 calc R U
C27 C 0.5102(4) 0.8292(4) 0.41992(17) 0.0287(10) Uani 1 1 d . .
H27 H 0.462645 0.886378 0.406108 0.034 Uiso 1 1 calc R U
C26 C 0.5398(5) 0.7482(4) 0.39061(18) 0.0310(11) Uani 1 1 d . .
H26 H 0.511606 0.748797 0.356641 0.037 Uiso 1 1 calc R U
C25 C 0.6104(4) 0.6668(3) 0.41124(16) 0.0265(10) Uani 1 1 d . .
H25 H 0.630444 0.609613 0.392057 0.032 Uiso 1 1 calc R U
C24 C 0.6514(4) 0.6705(3) 0.46078(16) 0.0201(9) Uani 1 1 d . .
C17 C 0.8520(4) 0.9185(3) 0.47553(16) 0.0223(9) Uani 1 1 d . .
C16 C 0.8365(4) 0.9937(4) 0.44060(17) 0.0295(11) Uani 1 1 d . .
H16 H 0.845839 0.978534 0.407500 0.035 Uiso 1 1 calc R U
C15 C 0.8069(4) 1.0923(4) 0.45461(18) 0.0327(11) Uani 1 1 d . .
H15 H 0.792417 1.144801 0.430722 0.039 Uiso 1 1 calc R U
C14 C 0.7983(4) 1.1147(3) 0.50304(17) 0.0286(11) Uani 1 1 d . .
H14 H 0.779618 1.182882 0.512273 0.034 Uiso 1 1 calc R U
C13 C 0.8167(4) 1.0391(3) 0.53811(16) 0.0239(10) Uani 1 1 d . .
C12 C 0.8390(4) 0.9374(3) 0.52471(16) 0.0210(9) Uani 1 1 d . .
C11 C 0.9075(4) 0.8001(3) 0.63443(16) 0.0214(9) Uani 1 1 d . .
C10 C 0.9891(4) 0.8091(4) 0.67716(17) 0.0268(10) Uani 1 1 d . .
H10 H 1.048298 0.864651 0.681842 0.032 Uiso 1 1 calc R U
C9 C 0.9830(5) 0.7359(4) 0.71301(19) 0.0325(11) Uani 1 1 d . .
H9 H 1.037320 0.740397 0.742992 0.039 Uiso 1 1 calc R U
C8 C 0.8958(5) 0.6554(4) 0.70437(18) 0.0344(12) Uani 1 1 d . .
H8 H 0.892060 0.602609 0.727963 0.041 Uiso 1 1 calc R U
C7 C 0.8143(4) 0.6527(4) 0.66096(17) 0.0283(10) Uani 1 1 d . .
H7 H 0.753581 0.598314 0.655718 0.034 Uiso 1 1 calc R U
CL5 Cl 0.76755(18) 0.89790(11) 0.29773(5) 0.0586(5) Uani 1 1 d . .
O3 O 0.8636(6) 0.9630(5) 0.3183(2) 0.110(2) Uani 1 1 d . .
O4 O 0.7110(6) 0.9443(4) 0.25169(19) 0.0924(18) Uani 1 1 d . .
O5 O 0.8013(6) 0.7996(4) 0.2861(2) 0.0963(19) Uani 1 1 d . .
O6 O 0.6684(6) 0.8954(5) 0.3284(2) 0.0965(17) Uani 1 1 d . U
O7 O 0.7899(4) 1.0967(4) 0.18772(16) 0.0580(11) Uani 1 1 d G .
H7A H 0.777115 1.049053 0.207599 0.087 Uiso 1 1 d G U
H7B H 0.744634 1.148538 0.193312 0.087 Uiso 1 1 d G U
C29 C 0.7137(6) 0.9433(5) 0.7101(2) 0.0547(16) Uani 1 1 d . U
H29 H 0.670733 0.953182 0.678188 0.066 Uiso 1 1 calc R U
C30 C 0.8238(6) 0.9986(5) 0.7252(2) 0.0597(17) Uani 1 1 d . U
H30 H 0.856791 1.045672 0.703374 0.072 Uiso 1 1 calc R U
C31 C 0.8861(7) 0.9866(6) 0.7713(3) 0.0696(19) Uani 1 1 d . U
H31 H 0.961640 1.025071 0.781687 0.083 Uiso 1 1 calc R U
C32 C 0.8392(7) 0.9202(6) 0.8011(3) 0.0692(19) Uani 1 1 d . U
H32 H 0.883209 0.911631 0.832918 0.083 Uiso 1 1 calc R U
C33 C 0.7284(8) 0.8624(6) 0.7881(3) 0.080(2) Uani 1 1 d . U
H33 H 0.695733 0.816320 0.810394 0.096 Uiso 1 1 calc R U
C34 C 0.6669(7) 0.8755(6) 0.7403(2) 0.0624(17) Uani 1 1 d . U
H34 H 0.592342 0.836271 0.729434 0.075 Uiso 1 1 calc R U

loop_
_atom_site_aniso_label
_atom_site_aniso_U_11
_atom_site_aniso_U_22
_atom_site_aniso_U_33
_atom_site_aniso_U_23
_atom_site_aniso_U_13
_atom_site_aniso_U_12
RU1 0.01784(19) 0.01205(19) 0.0227(2) -0.00070(14) 0.00498(14) -0.00131(13)
CL3 0.0320(6) 0.0192(6) 0.0480(7) -0.0030(5) 0.0045(5) -0.0071(5)
CL4 0.0223(5) 0.0257(6) 0.0490(7) -0.0030(5) 0.0071(5) -0.0016(4)
CL2 0.0313(6) 0.0246(6) 0.0328(6) -0.0073(5) 0.0139(5) -0.0069(5)
CL1 0.0426(7) 0.0174(5) 0.0302(6) -0.0045(5) 0.0038(5) -0.0016(5)
O1 0.0344(18) 0.0139(16) 0.044(2) -0.0018(15) 0.0120(15) 0.0013(13)
O2 0.0377(18) 0.0171(17) 0.046(2) -0.0009(15) 0.0133(16) -0.0059(14)
N1 0.0218(18) 0.0167(19) 0.025(2) -0.0029(16) 0.0026(15) -0.0013(14)
N2 0.0212(18) 0.0171(19) 0.025(2) -0.0033(16) 0.0023(15) -0.0026(14)
N6 0.0181(17) 0.0149(18) 0.026(2) 0.0010(16) 0.0043(15) -0.0010(14)
N7 0.0229(18) 0.0161(18) 0.027(2) -0.0012(16) 0.0065(16) -0.0014(15)
N8 0.0165(17) 0.0144(18) 0.028(2) 0.0001(15) 0.0034(15) -0.0021(14)
N5 0.0169(17) 0.0161(18) 0.024(2) 0.0032(16) 0.0047(15) 0.0004(14)
N4 0.0224(18) 0.0180(19) 0.023(2) -0.0004(16) 0.0010(16) 0.0011(15)
N3 0.0199(18) 0.0160(18) 0.026(2) -0.0004(16) 0.0060(15) 0.0015(14)
C1 0.016(2) 0.029(2) 0.019(2) 0.0013(19) -0.0027(17) -0.0006(18)
C2 0.025(2) 0.033(3) 0.027(3) -0.006(2) 0.0015(19) 0.006(2)
C3 0.026(2) 0.054(3) 0.026(3) -0.006(2) 0.005(2) 0.010(2)
C4 0.020(2) 0.053(3) 0.031(3) 0.005(2) 0.008(2) -0.003(2)
C5 0.025(2) 0.033(3) 0.034(3) 0.004(2) 0.007(2) -0.004(2)
C6 0.018(2) 0.026(2) 0.020(2) -0.0023(19) 0.0006(17) -0.0030(18)
C18 0.024(2) 0.015(2) 0.026(2) -0.0016(19) 0.0075(18) 0.0043(17)
C19 0.030(2) 0.020(2) 0.030(3) -0.004(2) 0.007(2) 0.0003(19)
C20 0.045(3) 0.014(2) 0.041(3) 0.001(2) 0.013(2) 0.006(2)
C21 0.051(3) 0.026(3) 0.031(3) 0.001(2) 0.004(2) 0.018(2)
C22 0.029(2) 0.032(3) 0.032(3) -0.010(2) 0.000(2) 0.011(2)
C23 0.029(2) 0.018(2) 0.031(3) -0.006(2) 0.006(2) 0.0028(19)
C28 0.023(2) 0.016(2) 0.030(3) -0.002(2) 0.0045(19) -0.0030(17)
C27 0.029(2) 0.021(2) 0.036(3) 0.000(2) -0.001(2) 0.0003(19)
C26 0.037(3) 0.029(3) 0.027(3) 0.001(2) -0.001(2) -0.006(2)
C25 0.034(2) 0.020(2) 0.026(2) -0.001(2) 0.004(2) -0.0058(19)
C24 0.018(2) 0.014(2) 0.028(2) -0.0029(19) 0.0038(18) -0.0056(16)
C17 0.019(2) 0.022(2) 0.025(2) -0.002(2) 0.0027(18) -0.0050(17)
C16 0.029(2) 0.031(3) 0.028(3) 0.003(2) 0.004(2) -0.011(2)
C15 0.033(3) 0.027(3) 0.036(3) 0.011(2) -0.007(2) -0.011(2)
C14 0.026(2) 0.019(2) 0.038(3) 0.003(2) -0.005(2) -0.0045(18)
C13 0.025(2) 0.021(2) 0.025(2) 0.000(2) 0.0011(18) -0.0042(18)
C12 0.017(2) 0.017(2) 0.029(2) 0.0022(19) 0.0032(18) -0.0039(16)
C11 0.024(2) 0.016(2) 0.025(2) 0.0016(19) 0.0043(18) 0.0020(17)
C10 0.022(2) 0.025(2) 0.033(3) 0.000(2) 0.003(2) 0.0009(18)
C9 0.028(2) 0.038(3) 0.031(3) 0.000(2) -0.003(2) 0.004(2)
C8 0.040(3) 0.033(3) 0.030(3) 0.011(2) 0.002(2) 0.008(2)
C7 0.032(2) 0.023(2) 0.031(3) 0.009(2) 0.008(2) -0.0003(19)
CL5 0.1029(13) 0.0381(8) 0.0394(8) -0.0122(7) 0.0288(8) -0.0326(8)
O3 0.129(5) 0.093(4) 0.108(5) -0.022(4) 0.016(4) -0.057(4)
O4 0.146(5) 0.064(3) 0.070(3) 0.009(3) 0.022(3) -0.009(3)
O5 0.160(6) 0.043(3) 0.092(4) -0.002(3) 0.037(4) 0.007(3)
O6 0.107(3) 0.095(3) 0.095(3) -0.002(2) 0.042(2) -0.009(2)
O7 0.067(3) 0.059(3) 0.050(3) 0.010(2) 0.015(2) 0.015(2)
C29 0.050(2) 0.064(3) 0.049(3) -0.006(2) 0.001(2) 0.004(2)
C30 0.057(3) 0.067(3) 0.055(3) -0.013(2) 0.007(2) 0.004(2)
C31 0.064(3) 0.070(3) 0.072(3) -0.017(2) -0.004(2) 0.013(2)
C32 0.072(3) 0.069(3) 0.063(3) -0.014(2) -0.009(2) 0.024(2)
C33 0.088(3) 0.079(3) 0.073(3) 0.000(3) 0.013(3) 0.013(3)
C34 0.060(3) 0.068(3) 0.057(3) -0.005(2) -0.001(2) 0.005(2)

loop_
_atom_type_symbol
_atom_type_description
_atom_type_scat_dispersion_real
_atom_type_scat_dispersion_imag
_atom_type_scat_source
C C 0.0033 0.0016 'International Tables Vol C Tables 4.2.6.8 and 6.1.1.4'
H H 0.0000 0.0000 'International Tables Vol C Tables 4.2.6.8 and 6.1.1.4'
Cl Cl 0.1484 0.1585 'International Tables Vol C Tables 4.2.6.8 and 6.1.1.4'
N N 0.0061 0.0033 'International Tables Vol C Tables 4.2.6.8 and 6.1.1.4'
O O 0.0106 0.0060 'International Tables Vol C Tables 4.2.6.8 and 6.1.1.4'
Ru Ru -1.2594 0.8363 'International Tables Vol C Tables 4.2.6.8 and 6.1.1.4'

loop_
_geom_angle_atom_site_label_1
_geom_angle_atom_site_label_2
_geom_angle_atom_site_label_3
_geom_angle
N1 RU1 N2 79.70(14)
N1 RU1 N8 94.19(14)
N2 RU1 N8 97.77(14)
N1 RU1 N3 93.38(14)
N2 RU1 N3 89.94(14)
N8 RU1 N3 170.05(13)
N1 RU1 N6 164.19(14)
N2 RU1 N6 89.78(13)
N8 RU1 N6 75.43(13)
N3 RU1 N6 98.42(13)
N1 RU1 N5 87.20(14)
N2 RU1 N5 159.91(14)
N8 RU1 N5 98.33(13)
N3 RU1 N5 75.60(13)
N6 RU1 N5 105.87(13)
O1 N1 C1 118.2(3)
O1 N1 RU1 126.4(3)
C1 N1 RU1 115.3(3)
O2 N2 C6 117.9(4)
O2 N2 RU1 126.9(3)
C6 N2 RU1 114.0(3)
N7 N6 C18 113.9(3)
N7 N6 RU1 119.0(3)
C18 N6 RU1 125.6(3)
N6 N7 C24 112.5(3)
C28 N8 C24 117.8(4)
C28 N8 RU1 127.7(3)
C24 N8 RU1 114.2(3)
N4 N5 C12 111.8(3)
N4 N5 RU1 118.5(3)
C12 N5 RU1 127.5(3)
N5 N4 C11 113.6(3)
C7 N3 C11 117.6(4)
C7 N3 RU1 128.7(3)
C11 N3 RU1 113.7(3)
N1 C1 C2 124.8(4)
N1 C1 C6 114.3(4)
C2 C1 C6 120.8(4)
C3 C2 C1 118.2(5)
C3 C2 H2 120.9
C1 C2 H2 120.9
C2 C3 C4 121.1(4)
C2 C3 H3 119.5
C4 C3 H3 119.5
C5 C4 C3 121.0(4)
C5 C4 H4 119.5
C3 C4 H4 119.5
C4 C5 C6 118.3(5)
C4 C5 H5 120.9
C6 C5 H5 120.9
N2 C6 C1 115.5(4)
N2 C6 C5 123.9(4)
C1 C6 C5 120.5(4)
C23 C18 C19 117.4(4)
C23 C18 N6 120.5(4)
C19 C18 N6 121.9(4)
C20 C19 C18 120.1(4)
C20 C19 CL3 117.3(4)
C18 C19 CL3 122.6(4)
C21 C20 C19 119.9(4)
C21 C20 H20 120.1
C19 C20 H20 120.1
C22 C21 C20 120.6(5)
C22 C21 H21 119.7
C20 C21 H21 119.7
C21 C22 C23 118.8(5)
C21 C22 H22 120.6
C23 C22 H22 120.6
C22 C23 C18 122.7(4)
C22 C23 CL4 118.4(4)
C18 C23 CL4 118.8(3)
N8 C28 C27 121.9(4)
N8 C28 H28 119.1
C27 C28 H28 119.1
C28 C27 C26 119.6(4)
C28 C27 H27 120.2
C26 C27 H27 120.2
C25 C26 C27 119.3(4)
C25 C26 H26 120.4
C27 C26 H26 120.4
C26 C25 C24 118.2(4)
C26 C25 H25 120.9
C24 C25 H25 120.9
N8 C24 C25 123.2(4)
N8 C24 N7 118.4(4)
C25 C24 N7 118.3(4)
C16 C17 C12 122.6(4)
C16 C17 CL2 118.0(3)
C12 C17 CL2 119.2(3)
C17 C16 C15 118.6(4)
C17 C16 H16 120.7
C15 C16 H16 120.7
C16 C15 C14 120.5(4)
C16 C15 H15 119.8
C14 C15 H15 119.8
C13 C14 C15 120.6(4)
C13 C14 H14 119.7
C15 C14 H14 119.7
C14 C13 C12 120.2(4)
C14 C13 CL1 117.3(4)
C12 C13 CL1 122.5(3)
C13 C12 C17 117.3(4)
C13 C12 N5 121.9(4)
C17 C12 N5 120.7(4)
N3 C11 C10 123.2(4)
N3 C11 N4 118.1(4)
C10 C11 N4 118.7(4)
C11 C10 C9 118.7(4)
C11 C10 H10 120.7
C9 C10 H10 120.7
C10 C9 C8 118.7(5)
C10 C9 H9 120.7
C8 C9 H9 120.7
C7 C8 C9 119.4(5)
C7 C8 H8 120.3
C9 C8 H8 120.3
N3 C7 C8 122.3(4)
N3 C7 H7 118.8
C8 C7 H7 118.8
O5 CL5 O3 118.2(4)
O5 CL5 O6 110.1(4)
O3 CL5 O6 108.3(4)
O5 CL5 O4 105.7(3)
O3 CL5 O4 107.7(4)
O6 CL5 O4 106.2(4)
H7A O7 H7B 109.4
C34 C29 C30 120.3(6)
C34 C29 H29 119.9
C30 C29 H29 119.9
C31 C30 C29 120.8(7)
C31 C30 H30 119.6
C29 C30 H30 119.6
C32 C31 C30 118.8(7)
C32 C31 H31 120.6
C30 C31 H31 120.6
C31 C32 C33 123.2(7)
C31 C32 H32 118.4
C33 C32 H32 118.4
C32 C33 C34 116.9(8)
C32 C33 H33 121.5
C34 C33 H33 121.5
C29 C34 C33 120.1(7)
C29 C34 H34 120.0
C33 C34 H34 120.0

loop_
_geom_bond_atom_site_label_1
_geom_bond_atom_site_label_2
_geom_bond_distance
RU1 N1 2.000(3)
RU1 N2 2.003(3)
RU1 N8 2.049(4)
RU1 N3 2.058(4)
RU1 N6 2.084(3)
RU1 N5 2.090(3)
CL3 C19 1.730(5)
CL4 C23 1.735(5)
CL2 C17 1.733(4)
CL1 C13 1.730(5)
O1 N1 1.271(4)
O2 N2 1.260(4)
N1 C1 1.381(5)
N2 C6 1.393(5)
N6 N7 1.278(5)
N6 C18 1.432(5)
N7 C24 1.395(5)
N8 C28 1.349(5)
N8 C24 1.351(5)
N5 N4 1.274(5)
N5 C12 1.441(5)
N4 C11 1.390(5)
N3 C7 1.335(5)
N3 C11 1.362(5)
C1 C2 1.396(6)
C1 C6 1.397(6)
C2 C3 1.376(7)
C2 H2 0.9500
C3 C4 1.413(8)
C3 H3 0.9500
C4 C5 1.369(7)
C4 H4 0.9500
C5 C6 1.409(6)
C5 H5 0.9500
C18 C23 1.392(6)
C18 C19 1.397(6)
C19 C20 1.393(6)
C20 C21 1.393(7)
C20 H20 0.9500
C21 C22 1.368(7)
C21 H21 0.9500
C22 C23 1.378(6)
C22 H22 0.9500
C28 C27 1.379(6)
C28 H28 0.9500
C27 C26 1.385(6)
C27 H27 0.9500
C26 C25 1.377(7)
C26 H26 0.9500
C25 C24 1.386(6)
C25 H25 0.9500
C17 C16 1.371(6)
C17 C12 1.401(6)
C16 C15 1.385(7)
C16 H16 0.9500
C15 C14 1.380(7)
C15 H15 0.9500
C14 C13 1.378(6)
C14 H14 0.9500
C13 C12 1.402(6)
C11 C10 1.379(6)
C10 C9 1.381(7)
C10 H10 0.9500
C9 C8 1.391(7)
C9 H9 0.9500
C8 C7 1.389(6)
C8 H8 0.9500
C7 H7 0.9500
CL5 O5 1.374(5)
CL5 O3 1.385(5)
CL5 O6 1.409(5)
CL5 O4 1.469(5)
O7 H7A 0.8483
O7 H7B 0.8480
C29 C34 1.343(9)
C29 C30 1.380(8)
C29 H29 0.9500
C30 C31 1.371(9)
C30 H30 0.9500
C31 C32 1.324(10)
C31 H31 0.9500
C32 C33 1.391(10)
C32 H32 0.9500
C33 C34 1.411(10)
C33 H33 0.9500
C34 H34 0.9500

loop_
_geom_torsion_atom_site_label_1
_geom_torsion_atom_site_label_2
_geom_torsion_atom_site_label_3
_geom_torsion_atom_site_label_4
_geom_torsion
C18 N6 N7 C24 173.9(3)
RU1 N6 N7 C24 7.3(4)
C12 N5 N4 C11 171.3(3)
RU1 N5 N4 C11 6.9(4)
O1 N1 C1 C2 -14.2(6)
RU1 N1 C1 C2 170.4(3)
O1 N1 C1 C6 167.7(4)
RU1 N1 C1 C6 -7.6(5)
N1 C1 C2 C3 -177.0(4)
C6 C1 C2 C3 1.0(6)
C1 C2 C3 C4 -2.9(7)
C2 C3 C4 C5 2.8(7)
C3 C4 C5 C6 -0.7(7)
O2 N2 C6 C1 176.8(4)
RU1 N2 C6 C1 8.3(5)
O2 N2 C6 C5 -2.8(6)
RU1 N2 C6 C5 -171.4(3)
N1 C1 C6 N2 -0.5(5)
C2 C1 C6 N2 -178.6(4)
N1 C1 C6 C5 179.2(4)
C2 C1 C6 C5 1.0(6)
C4 C5 C6 N2 178.5(4)
C4 C5 C6 C1 -1.2(7)
N7 N6 C18 C23 127.6(4)
RU1 N6 C18 C23 -66.9(5)
N7 N6 C18 C19 -57.6(5)
RU1 N6 C18 C19 108.0(4)
C23 C18 C19 C20 7.8(6)
N6 C18 C19 C20 -167.1(4)
C23 C18 C19 CL3 -170.8(3)
N6 C18 C19 CL3 14.2(6)
C18 C19 C20 C21 -3.3(7)
CL3 C19 C20 C21 175.4(4)
C19 C20 C21 C22 -3.1(7)
C20 C21 C22 C23 4.5(7)
C21 C22 C23 C18 0.3(7)
C21 C22 C23 CL4 -175.9(4)
C19 C18 C23 C22 -6.5(6)
N6 C18 C23 C22 168.6(4)
C19 C18 C23 CL4 169.7(3)
N6 C18 C23 CL4 -15.2(6)
C24 N8 C28 C27 -0.3(6)
RU1 N8 C28 C27 173.3(3)
N8 C28 C27 C26 1.8(7)
C28 C27 C26 C25 -0.9(7)
C27 C26 C25 C24 -1.3(7)
C28 N8 C24 C25 -2.0(6)
RU1 N8 C24 C25 -176.5(3)
C28 N8 C24 N7 174.1(3)
RU1 N8 C24 N7 -0.3(4)
C26 C25 C24 N8 2.9(6)
C26 C25 C24 N7 -173.3(4)
N6 N7 C24 N8 -4.6(5)
N6 N7 C24 C25 171.8(4)
C12 C17 C16 C15 0.1(6)
CL2 C17 C16 C15 -175.2(3)
C17 C16 C15 C14 2.5(7)
C16 C15 C14 C13 -1.2(7)
C15 C14 C13 C12 -2.7(7)
C15 C14 C13 CL1 175.1(3)
C14 C13 C12 C17 5.0(6)
CL1 C13 C12 C17 -172.6(3)
C14 C13 C12 N5 -171.1(4)
CL1 C13 C12 N5 11.3(6)
C16 C17 C12 C13 -3.8(6)
CL2 C17 C12 C13 171.4(3)
C16 C17 C12 N5 172.4(4)
CL2 C17 C12 N5 -12.4(5)
N4 N5 C12 C13 -52.5(5)
RU1 N5 C12 C13 110.1(4)
N4 N5 C12 C17 131.5(4)
RU1 N5 C12 C17 -65.9(5)
C7 N3 C11 C10 -2.8(6)
RU1 N3 C11 C10 176.7(3)
C7 N3 C11 N4 176.7(4)
RU1 N3 C11 N4 -3.8(5)
N5 N4 C11 N3 -2.0(5)
N5 N4 C11 C10 177.6(4)
N3 C11 C10 C9 2.0(6)
N4 C11 C10 C9 -177.6(4)
C11 C10 C9 C8 0.7(7)
C10 C9 C8 C7 -2.4(7)
C11 N3 C7 C8 1.0(6)
RU1 N3 C7 C8 -178.4(3)
C9 C8 C7 N3 1.5(7)
C34 C29 C30 C31 -0.9(10)
C29 C30 C31 C32 0.4(10)
C30 C31 C32 C33 -0.6(11)
C31 C32 C33 C34 1.3(11)
C30 C29 C34 C33 1.6(10)
C32 C33 C34 C29 -1.8(10)
